data_7018858
loop_
_publ_author_name
'Parast, Mohammad Sadegh Yazdan'
'Morsali, Ali'
'Ebrahimpour, Parisa'

_publ_section_title
;
 Synthesis and characterization of four new thallium(i) tetrazole
 supramolecular compounds with various secondary interactions; new
 precursors for thallium(iii) oxide nano-particles
;
_journal_issue 19
_journal_name_full 'Dalton Transactions'
_journal_page_first 5848
_journal_paper_doi 10.1039/c2dt12259f
_journal_volume 41
_journal_year 2012
_chemical_formula_moiety 'C7 H4 Br N4 Tl'
_chemical_formula_sum 'C7 H4 Br N4 Tl'
_chemical_formula_weight 428.42
_chemical_name_systematic
;
?
;
_space_group_IT_number 15
_symmetry_cell_setting monoclinic
_symmetry_space_group_name_Hall '-C 2yc'
_symmetry_space_group_name_H-M 'C 1 2/c 1'
_atom_sites_solution_hydrogens geom
_atom_sites_solution_primary direct
_atom_sites_solution_secondary difmap
_audit_creation_method SHELXL-97
_cell_angle_alpha 90.00
_cell_angle_beta 106.589(4)
_cell_angle_gamma 90.00
_cell_formula_units_Z 8
_cell_length_a 36.831(2)
_cell_length_b 3.9678(3)
_cell_length_c 12.5375(7)
_cell_measurement_reflns_used 2010
_cell_measurement_temperature 100(2)
_cell_measurement_theta_max 27.37
_cell_measurement_theta_min 3.39
_cell_volume 1755.94(19)
_computing_cell_refinement 'Bruker Apex2'
_computing_data_collection 'Bruker Apex2'
_computing_data_reduction 'Bruker SAINT'
_computing_molecular_graphics 'Bruker ShelXTL'
_computing_publication_material 'Bruker ShelXTL'
_computing_structure_refinement 'SHELXL-97 (Sheldrick, 2008)'
_computing_structure_solution 'SHELXS-97 (Sheldrick, 2008)'
_diffrn_ambient_temperature 100(2)
_diffrn_measured_fraction_theta_full 0.998
_diffrn_measured_fraction_theta_max 0.998
_diffrn_radiation_monochromator graphite
_diffrn_radiation_source 'fine-focus sealed tube'
_diffrn_radiation_type MoK\a
_diffrn_radiation_wavelength 0.71073
_diffrn_reflns_av_R_equivalents 0.0425
_diffrn_reflns_av_sigmaI/netI 0.0426
_diffrn_reflns_limit_h_max 46
_diffrn_reflns_limit_h_min -46
_diffrn_reflns_limit_k_max 4
_diffrn_reflns_limit_k_min -5
_diffrn_reflns_limit_l_max 16
_diffrn_reflns_limit_l_min -16
_diffrn_reflns_number 7817
_diffrn_reflns_theta_full 27.52
_diffrn_reflns_theta_max 27.52
_diffrn_reflns_theta_min 2.31
_exptl_absorpt_coefficient_mu 22.899
_exptl_absorpt_correction_T_max 0.0644
_exptl_absorpt_correction_T_min 0.0238
_exptl_absorpt_correction_type multi-scan
_exptl_absorpt_process_details 'SADABS V2008/1'
_exptl_crystal_colour colourless
_exptl_crystal_density_diffrn 3.241
_exptl_crystal_density_method 'not measured'
_exptl_crystal_description needle
_exptl_crystal_F_000 1520
_exptl_crystal_size_max 0.137
_exptl_crystal_size_mid 0.051
_exptl_crystal_size_min 0.023
_refine_diff_density_max 1.637
_refine_diff_density_min -1.925
_refine_diff_density_rms 0.227
_refine_ls_extinction_method none
_refine_ls_goodness_of_fit_ref 0.970
_refine_ls_hydrogen_treatment constr
_refine_ls_matrix_type full
_refine_ls_number_parameters 118
_refine_ls_number_reflns 2008
_refine_ls_number_restraints 0
_refine_ls_restrained_S_all 0.970
_refine_ls_R_factor_all 0.0562
_refine_ls_R_factor_gt 0.0320
_refine_ls_shift/su_max 0.001
_refine_ls_shift/su_mean 0.000
_refine_ls_structure_factor_coef Fsqd
_refine_ls_weighting_details 'calc w=1/[\s^2^(Fo^2^)+(0.0500P)^2^+0.0000P] where P=(Fo^2^+2Fc^2^)/3'
_refine_ls_weighting_scheme calc
_refine_ls_wR_factor_gt 0.0788
_refine_ls_wR_factor_ref 0.0914
_reflns_number_gt 1286
_reflns_number_total 2008
_reflns_threshold_expression >2sigma(I)
_cod_data_source_file c2dt12259f.txt
_cod_data_source_block 107_0m
_cod_original_cell_volume 1755.93(19)
_cod_original_sg_symbol_H-M C2/c
_cod_database_code 7018858

loop_
_symmetry_equiv_pos_as_xyz
'x, y, z'
'-x, y, -z+1/2'
'x+1/2, y+1/2, z'
'-x+1/2, y+1/2, -z+1/2'
'-x, -y, -z'
'x, -y, z-1/2'
'-x+1/2, -y+1/2, -z'
'x+1/2, -y+1/2, z-1/2'

loop_
_atom_site_label
_atom_site_type_symbol
_atom_site_fract_x
_atom_site_fract_y
_atom_site_fract_z
_atom_site_U_iso_or_equiv
_atom_site_adp_type
_atom_site_occupancy
_atom_site_symmetry_multiplicity
_atom_site_calc_flag
_atom_site_refinement_flags
Tl1 Tl 0.033676(8) -0.00483(9) 0.40510(2) 0.02527(12) Uani 1 1 d .
Br1 Br 0.22625(2) 0.9817(2) 0.62575(7) 0.0327(2) Uani 1 1 d .
C1 C 0.0867(2) 0.597(2) 0.2436(7) 0.0237(18) Uani 1 1 d .
C2 C 0.1208(2) 0.683(2) 0.3343(7) 0.0225(17) Uani 1 1 d .
C3 C 0.1506(2) 0.847(2) 0.3119(7) 0.0244(17) Uani 1 1 d .
H3 H 0.1496 0.8985 0.2371 0.029 Uiso 1 1 calc R
C4 C 0.1823(2) 0.9378(19) 0.3986(7) 0.0271(19) Uani 1 1 d .
H4 H 0.2026 1.0601 0.3839 0.033 Uiso 1 1 calc R
C5 C 0.1838(2) 0.846(2) 0.5073(7) 0.0290(19) Uani 1 1 d .
C6 C 0.1543(2) 0.680(2) 0.5306(7) 0.0257(18) Uani 1 1 d .
H6 H 0.1553 0.6246 0.6052 0.031 Uiso 1 1 calc R
C7 C 0.1233(2) 0.595(2) 0.4446(7) 0.0285(19) Uani 1 1 d .
H7 H 0.1031 0.4735 0.4599 0.034 Uiso 1 1 calc R
N1 N 0.0561(2) 0.4314(17) 0.2609(6) 0.0270(16) Uani 1 1 d .
N2 N 0.03131(19) 0.411(2) 0.1583(5) 0.0289(18) Uani 1 1 d .
N3 N 0.0461(2) 0.5632(17) 0.0857(6) 0.0285(17) Uani 1 1 d .
N4 N 0.0809(2) 0.6732(19) 0.1371(5) 0.0272(16) Uani 1 1 d .

loop_
_atom_site_aniso_label
_atom_site_aniso_U_11
_atom_site_aniso_U_22
_atom_site_aniso_U_33
_atom_site_aniso_U_23
_atom_site_aniso_U_13
_atom_site_aniso_U_12
Tl1 0.02883(19) 0.02218(19) 0.02540(17) 0.00011(14) 0.00871(12) -0.00011(17)
Br1 0.0262(4) 0.0295(5) 0.0359(4) -0.0016(4) -0.0016(3) -0.0015(5)
C1 0.024(4) 0.020(4) 0.027(4) -0.004(3) 0.005(3) 0.001(3)
C2 0.026(4) 0.015(4) 0.027(4) -0.001(3) 0.009(3) 0.002(3)
C3 0.027(4) 0.015(4) 0.031(4) 0.004(3) 0.008(4) 0.005(4)
C4 0.026(4) 0.019(5) 0.039(5) 0.003(3) 0.013(4) 0.001(3)
C5 0.018(4) 0.034(5) 0.033(5) 0.001(4) 0.005(4) 0.000(4)
C6 0.029(5) 0.022(5) 0.029(4) -0.002(3) 0.013(4) -0.006(4)
C7 0.024(4) 0.030(5) 0.035(5) -0.001(4) 0.015(4) -0.002(4)
N1 0.027(4) 0.028(4) 0.026(3) 0.003(3) 0.007(3) -0.001(3)
N2 0.024(4) 0.039(5) 0.023(4) -0.002(3) 0.006(3) -0.002(3)
N3 0.028(4) 0.030(5) 0.027(3) -0.002(3) 0.006(3) 0.002(3)
N4 0.029(4) 0.029(4) 0.022(3) -0.002(3) 0.004(3) 0.001(3)

loop_
_atom_type_symbol
_atom_type_description
_atom_type_scat_dispersion_real
_atom_type_scat_dispersion_imag
_atom_type_scat_source
C C 0.0033 0.0016 'International Tables Vol C Tables 4.2.6.8 and 6.1.1.4'
H H 0.0000 0.0000 'International Tables Vol C Tables 4.2.6.8 and 6.1.1.4'
N N 0.0061 0.0033 'International Tables Vol C Tables 4.2.6.8 and 6.1.1.4'
Br Br -0.2901 2.4595 'International Tables Vol C Tables 4.2.6.8 and 6.1.1.4'
Tl Tl -2.8358 9.6688 'International Tables Vol C Tables 4.2.6.8 and 6.1.1.4'

loop_
_geom_angle_atom_site_label_1
_geom_angle_atom_site_label_2
_geom_angle_atom_site_label_3
_geom_angle
_geom_angle_site_symmetry_1
_geom_angle_site_symmetry_3
N1 Tl1 N3 97.2(2) . 6_566
N1 Tl1 N2 80.79(19) . 2
N3 Tl1 N2 78.0(2) 6_566 2
N4 C1 N1 111.4(7) . .
N4 C1 C2 125.5(8) . .
N1 C1 C2 123.1(7) . .
C3 C2 C7 119.3(8) . .
C3 C2 C1 120.5(7) . .
C7 C2 C1 120.2(8) . .
C2 C3 C4 120.2(8) . .
C2 C3 H3 119.9 . .
C4 C3 H3 119.9 . .
C5 C4 C3 118.8(8) . .
C5 C4 H4 120.6 . .
C3 C4 H4 120.6 . .
C6 C5 C4 121.5(8) . .
C6 C5 Br1 119.6(7) . .
C4 C5 Br1 118.8(6) . .
C7 C6 C5 118.9(8) . .
C7 C6 H6 120.6 . .
C5 C6 H6 120.6 . .
C6 C7 C2 121.3(8) . .
C6 C7 H7 119.4 . .
C2 C7 H7 119.4 . .
N2 N1 C1 103.9(6) . .
N2 N1 Tl1 109.5(5) . .
C1 N1 Tl1 143.7(5) . .
N3 N2 N1 109.0(7) . .
N3 N2 Tl1 123.5(5) . 2
N1 N2 Tl1 126.2(5) . 2
N2 N3 N4 110.1(7) . .
N2 N3 Tl1 146.5(5) . 6_565
N4 N3 Tl1 95.7(5) . 6_565
C1 N4 N3 105.6(7) . .

loop_
_geom_bond_atom_site_label_1
_geom_bond_atom_site_label_2
_geom_bond_distance
_geom_bond_site_symmetry_2
Tl1 N1 2.793(7) .
Tl1 N3 2.796(7) 6_566
Tl1 N2 2.827(7) 2
Br1 C5 1.902(9) .
C1 N4 1.325(10) .
C1 N1 1.375(11) .
C1 C2 1.473(11) .
C2 C3 1.371(11) .
C2 C7 1.405(11) .
C3 C4 1.398(12) .
C3 H3 0.9500 .
C4 C5 1.398(12) .
C4 H4 0.9500 .
C5 C6 1.371(11) .
C6 C7 1.370(12) .
C6 H6 0.9500 .
C7 H7 0.9500 .
N1 N2 1.351(9) .
N2 N3 1.332(10) .
N2 Tl1 2.827(7) 2
N3 N4 1.334(10) .
N3 Tl1 2.796(7) 6_565

loop_
_geom_torsion_atom_site_label_1
_geom_torsion_atom_site_label_2
_geom_torsion_atom_site_label_3
_geom_torsion_atom_site_label_4
_geom_torsion
_geom_torsion_site_symmetry_1
_geom_torsion_site_symmetry_4
N4 C1 C2 C3 -2.3(13) . .
N1 C1 C2 C3 179.6(8) . .
N4 C1 C2 C7 178.6(8) . .
N1 C1 C2 C7 0.5(12) . .
C7 C2 C3 C4 -2.9(12) . .
C1 C2 C3 C4 178.0(8) . .
C2 C3 C4 C5 2.9(12) . .
C3 C4 C5 C6 -2.4(13) . .
C3 C4 C5 Br1 -178.0(6) . .
C4 C5 C6 C7 1.9(13) . .
Br1 C5 C6 C7 177.6(7) . .
C5 C6 C7 C2 -2.0(13) . .
C3 C2 C7 C6 2.5(12) . .
C1 C2 C7 C6 -178.4(8) . .
N4 C1 N1 N2 0.2(10) . .
C2 C1 N1 N2 178.5(7) . .
N4 C1 N1 Tl1 157.0(6) . .
C2 C1 N1 Tl1 -24.7(14) . .
N3 Tl1 N1 N2 -136.4(5) 6_566 .
N2 Tl1 N1 N2 -59.9(5) 2 .
N3 Tl1 N1 C1 67.5(9) 6_566 .
N2 Tl1 N1 C1 144.0(9) 2 .
C1 N1 N2 N3 -1.6(9) . .
Tl1 N1 N2 N3 -167.3(5) . .
C1 N1 N2 Tl1 165.7(5) . 2
Tl1 N1 N2 Tl1 0.1(7) . 2
N1 N2 N3 N4 2.5(10) . .
Tl1 N2 N3 N4 -165.3(5) 2 .
N1 N2 N3 Tl1 -135.4(8) . 6_565
Tl1 N2 N3 Tl1 56.9(12) 2 6_565
N1 C1 N4 N3 1.3(10) . .
C2 C1 N4 N3 -177.0(8) . .
N2 N3 N4 C1 -2.3(9) . .
Tl1 N3 N4 C1 155.8(6) 6_565 .
